data_7242488
loop_
_publ_author_name
'Angpanitcharoen, Phakpoom'
'Lamb, Jessica V.'
'Buffet, Jean-Charles'
'Turner, Zo\"e R.'
'O'Hare, Dermot'

_publ_section_title
;
 Synthesis of zirconocene complexes and their use in slurry-phase
 polymerisation of ethylene
;
_journal_issue 19
_journal_name_full 'RSC Advances'
_journal_page_first 11529
_journal_page_last 11535
_journal_paper_doi 10.1039/D1RA01912K
_journal_volume 11
_journal_year 2021
_chemical_formula_moiety 'C32 H42 Cl2 Zr'
_chemical_formula_sum 'C32 H42 Cl2 Zr'
_chemical_formula_weight 588.77
_space_group_crystal_system monoclinic
_space_group_IT_number 14
_space_group_name_Hall '-P 2ybc'
_space_group_name_H-M_alt 'P 1 21/c 1'
_atom_sites_solution_hydrogens geom
_audit_creation_method SHELXL-2014
_audit_update_record
;
2021-01-22 deposited with the CCDC.	2021-03-11 downloaded from the CCDC.
;
_cell_angle_alpha 90
_cell_angle_beta 94.5690(10)
_cell_angle_gamma 90
_cell_formula_units_Z 4
_cell_length_a 11.28590(10)
_cell_length_b 15.3811(2)
_cell_length_c 16.5363(2)
_cell_measurement_reflns_used 7048
_cell_measurement_temperature 150(2)
_cell_measurement_theta_max 75.8960
_cell_measurement_theta_min 3.8920
_cell_volume 2861.41(6)
_computing_cell_refinement 'CrysAlisPro 1.171.38.41 (Rigaku OD, 2015)'
_computing_data_collection 'CrysAlisPro 1.171.38.41 (Rigaku OD, 2015)'
_computing_data_reduction 'CrysAlisPro 1.171.38.41 (Rigaku OD, 2015)'
_computing_molecular_graphics
;
ORTEP3 for Windows. Farrugia, L. J. J. Appl. Cryst. 1997, 30, 565.
;
_computing_structure_refinement 'SHELXL-2014 (Sheldrick, 2014)'
_computing_structure_solution
;
SIR-92. 
Altomare, A.; Cascarano, G.; Giacovazzo, C.; Guagliardi, A. 
J. Appl. Cryst. 1994, 27, 435.
;
_diffrn_ambient_environment N~2~
_diffrn_ambient_temperature 149.9(4)
_diffrn_detector 'CCD plate'
_diffrn_detector_area_resol_mean 10.4102
_diffrn_detector_type Atlas
_diffrn_measured_fraction_theta_full 1.000
_diffrn_measured_fraction_theta_max 0.998
_diffrn_measurement_device 'four-circle diffractometer'
_diffrn_measurement_device_type 'SuperNova, Dual, Cu at zero, Atlas'
_diffrn_radiation_monochromator mirror
_diffrn_radiation_probe x-ray
_diffrn_radiation_type 'Cu K\a'
_diffrn_radiation_wavelength 1.54184
_diffrn_reflns_av_R_equivalents 0.0292
_diffrn_reflns_av_unetI/netI 0.0319
_diffrn_reflns_Laue_measured_fraction_full 1.000
_diffrn_reflns_Laue_measured_fraction_max 0.998
_diffrn_reflns_limit_h_max 13
_diffrn_reflns_limit_h_min -14
_diffrn_reflns_limit_k_max 19
_diffrn_reflns_limit_k_min -13
_diffrn_reflns_limit_l_max 19
_diffrn_reflns_limit_l_min -20
_diffrn_reflns_number 16185
_diffrn_reflns_point_group_measured_fraction_full 1.000
_diffrn_reflns_point_group_measured_fraction_max 0.998
_diffrn_reflns_theta_full 67.684
_diffrn_reflns_theta_max 74.474
_diffrn_reflns_theta_min 3.929
_diffrn_source 'micro-focus sealed X-ray tube'
_diffrn_source_type 'SuperNova (Cu) X-ray Source'
_exptl_absorpt_coefficient_mu 4.988
_exptl_absorpt_correction_T_max 1.00000
_exptl_absorpt_correction_T_min 0.85026
_exptl_absorpt_correction_type multi-scan
_exptl_absorpt_process_details
;
CrysAlisPro 1.171.38.41 (Rigaku Oxford Diffraction, 2015)
Empirical absorption correction using spherical harmonics,
 implemented in SCALE3 ABSPACK scaling algorithm.
;
_exptl_crystal_colour yellow
_exptl_crystal_density_diffrn 1.367
_exptl_crystal_description rod
_exptl_crystal_F_000 1232
_exptl_crystal_size_max 0.102
_exptl_crystal_size_mid 0.033
_exptl_crystal_size_min 0.029
_refine_diff_density_max 0.268
_refine_diff_density_min -0.542
_refine_diff_density_rms 0.062
_refine_ls_extinction_method none
_refine_ls_goodness_of_fit_ref 1.012
_refine_ls_hydrogen_treatment constr
_refine_ls_matrix_type full
_refine_ls_number_parameters 328
_refine_ls_number_reflns 5841
_refine_ls_number_restraints 0
_refine_ls_restrained_S_all 1.012
_refine_ls_R_factor_all 0.0341
_refine_ls_R_factor_gt 0.0245
_refine_ls_shift/su_max 0.002
_refine_ls_shift/su_mean 0.000
_refine_ls_structure_factor_coef Fsqd
_refine_ls_weighting_details 'w=1/[\s^2^(Fo^2^)+(0.0301P)^2^+0.5357P] where P=(Fo^2^+2Fc^2^)/3'
_refine_ls_weighting_scheme calc
_refine_ls_wR_factor_gt 0.0561
_refine_ls_wR_factor_ref 0.0602
_reflns_Friedel_coverage 0.000
_reflns_number_gt 4958
_reflns_number_total 5841
_reflns_threshold_expression 'I > 2\s(I)'
_cod_data_source_file d1ra01912k2.cif
_cod_data_source_block 080ZRT16
_cod_original_sg_symbol_H-M 'P 21/c'
_cod_database_code 7242488
_shelx_space_group_comment
;
The symmetry employed for this shelxl refinement is uniquely defined
by the following loop, which should always be used as a source of
symmetry information in preference to the above space-group names.
They are only intended as comments.
;
_shelx_estimated_absorpt_t_min 0.630
_shelx_estimated_absorpt_t_max 0.869
_shelxl_version_number 2014-3

loop_
_space_group_symop_operation_xyz
'x, y, z'
'-x, y+1/2, -z+1/2'
'-x, -y, -z'
'x, -y-1/2, z-1/2'

loop_
_atom_site_label
_atom_site_type_symbol
_atom_site_fract_x
_atom_site_fract_y
_atom_site_fract_z
_atom_site_U_iso_or_equiv
_atom_site_adp_type
_atom_site_occupancy
_atom_site_site_symmetry_order
_atom_site_calc_flag
_atom_site_refinement_flags_posn
_atom_site_refinement_flags_adp
_atom_site_refinement_flags_occupancy
_atom_site_disorder_assembly
_atom_site_disorder_group
C1 C 0.66312(16) 0.18398(13) 0.14884(12) 0.0238(4) Uani 1 1 d . . . . .
H1 H 0.6299 0.1481 0.1061 0.029 Uiso 1 1 calc R U . . .
C2 C 0.66307(16) 0.27570(13) 0.15008(13) 0.0261(4) Uani 1 1 d . . . . .
C3 C 0.70408(16) 0.30505(13) 0.22821(13) 0.0257(4) Uani 1 1 d . . . . .
C4 C 0.80472(16) 0.21783(14) 0.35406(12) 0.0259(4) Uani 1 1 d . . . . .
C5 C 0.84522(16) 0.13526(14) 0.37558(12) 0.0271(4) Uani 1 1 d . . . . .
C6 C 0.82913(16) 0.06251(13) 0.32140(13) 0.0261(4) Uani 1 1 d . . . . .
C7 C 0.76725(17) 0.07083(12) 0.24699(13) 0.0245(4) Uani 1 1 d . . . . .
C8 C 0.72268(15) 0.15468(12) 0.22412(12) 0.0208(3) Uani 1 1 d . . . . .
C9 C 0.74492(15) 0.22904(12) 0.27500(12) 0.0217(4) Uani 1 1 d . . . . .
C10 C 0.6312(2) 0.33121(16) 0.07691(15) 0.0379(5) Uani 1 1 d . . . . .
H10A H 0.7040 0.3538 0.0559 0.057 Uiso 1 1 calc R U . . .
H10B H 0.5815 0.3799 0.0921 0.057 Uiso 1 1 calc R U . . .
H10C H 0.5874 0.2962 0.0350 0.057 Uiso 1 1 calc R U . . .
C11 C 0.72074(19) 0.39995(13) 0.24840(16) 0.0340(5) Uani 1 1 d . . . . .
H11A H 0.7040 0.4097 0.3055 0.041 Uiso 1 1 calc R U . . .
H11B H 0.6632 0.4347 0.2135 0.041 Uiso 1 1 calc R U . . .
C12 C 0.8266(2) 0.29401(16) 0.41086(15) 0.0391(5) Uani 1 1 d . . . . .
H12A H 0.7893 0.2828 0.4614 0.059 Uiso 1 1 calc R U . . .
H12B H 0.7923 0.3467 0.3852 0.059 Uiso 1 1 calc R U . . .
H12C H 0.9123 0.3020 0.4229 0.059 Uiso 1 1 calc R U . . .
C13 C 0.9093(2) 0.11930(19) 0.45814(14) 0.0407(5) Uani 1 1 d . . . . .
H13A H 0.9933 0.1070 0.4519 0.061 Uiso 1 1 calc R U . . .
H13B H 0.8733 0.0695 0.4839 0.061 Uiso 1 1 calc R U . . .
H13C H 0.9029 0.1710 0.4921 0.061 Uiso 1 1 calc R U . . .
C14 C 0.8792(2) -0.02523(15) 0.34698(16) 0.0379(5) Uani 1 1 d . . . . .
H14A H 0.8232 -0.0553 0.3797 0.057 Uiso 1 1 calc R U . . .
H14B H 0.9552 -0.0174 0.3792 0.057 Uiso 1 1 calc R U . . .
H14C H 0.8917 -0.0599 0.2987 0.057 Uiso 1 1 calc R U . . .
C15 C 0.7513(2) -0.00392(14) 0.18742(15) 0.0343(5) Uani 1 1 d . . . . .
H15A H 0.8292 -0.0223 0.1713 0.051 Uiso 1 1 calc R U . . .
H15B H 0.7016 0.0149 0.1394 0.051 Uiso 1 1 calc R U . . .
H15C H 0.7130 -0.0527 0.2131 0.051 Uiso 1 1 calc R U . . .
C16 C 0.47331(15) 0.06544(11) 0.24030(11) 0.0194(3) Uani 1 1 d . . . . .
H16 H 0.5323 0.0337 0.2150 0.023 Uiso 1 1 calc R U . . .
C17 C 0.47397(15) 0.08470(11) 0.32422(11) 0.0188(3) Uani 1 1 d . . . . .
C18 C 0.37487(15) 0.13833(11) 0.33705(11) 0.0199(3) Uani 1 1 d . . . . .
C19 C 0.19473(16) 0.18854(12) 0.23717(12) 0.0229(4) Uani 1 1 d . . . . .
C20 C 0.14723(17) 0.17793(14) 0.15832(13) 0.0278(4) Uani 1 1 d . . . . .
C21 C 0.21104(19) 0.13360(14) 0.09862(12) 0.0294(4) Uani 1 1 d . . . . .
C22 C 0.32076(17) 0.09677(12) 0.11819(11) 0.0238(4) Uani 1 1 d . . . . .
C23 C 0.36820(16) 0.10227(11) 0.20078(11) 0.0204(3) Uani 1 1 d . . . . .
C24 C 0.30675(15) 0.14812(11) 0.26010(11) 0.0194(3) Uani 1 1 d . . . . .
C25 C 0.56088(16) 0.05070(13) 0.39010(12) 0.0237(4) Uani 1 1 d . . . . .
H25A H 0.6175 0.0966 0.4073 0.036 Uiso 1 1 calc R U . . .
H25B H 0.6039 0.0010 0.3696 0.036 Uiso 1 1 calc R U . . .
H25C H 0.5180 0.0322 0.4364 0.036 Uiso 1 1 calc R U . . .
C26 C 0.34185(17) 0.16285(14) 0.42034(12) 0.0257(4) Uani 1 1 d . . . . .
H26A H 0.3047 0.2212 0.4183 0.031 Uiso 1 1 calc R U . . .
H26B H 0.4146 0.1657 0.4579 0.031 Uiso 1 1 calc R U . . .
C27 C 0.13445(19) 0.24391(15) 0.29690(14) 0.0324(4) Uani 1 1 d . . . . .
H27A H 0.0744 0.2807 0.2677 0.049 Uiso 1 1 calc R U . . .
H27B H 0.1937 0.2807 0.3269 0.049 Uiso 1 1 calc R U . . .
H27C H 0.0960 0.2064 0.3349 0.049 Uiso 1 1 calc R U . . .
C28 C 0.0251(2) 0.21406(18) 0.13312(16) 0.0426(5) Uani 1 1 d . . . . .
H28A H -0.0221 0.2161 0.1803 0.064 Uiso 1 1 calc R U . . .
H28B H -0.0146 0.1766 0.0913 0.064 Uiso 1 1 calc R U . . .
H28C H 0.0329 0.2729 0.1114 0.064 Uiso 1 1 calc R U . . .
C29 C 0.1563(2) 0.1291(2) 0.01185(15) 0.0467(6) Uani 1 1 d . . . . .
H29A H 0.2177 0.1136 -0.0243 0.070 Uiso 1 1 calc R U . . .
H29B H 0.1225 0.1859 -0.0040 0.070 Uiso 1 1 calc R U . . .
H29C H 0.0934 0.0851 0.0078 0.070 Uiso 1 1 calc R U . . .
C30 C 0.3907(2) 0.04920(15) 0.05761(13) 0.0327(4) Uani 1 1 d . . . . .
H30A H 0.3404 0.0046 0.0300 0.049 Uiso 1 1 calc R U . . .
H30B H 0.4604 0.0216 0.0860 0.049 Uiso 1 1 calc R U . . .
H30C H 0.4167 0.0906 0.0176 0.049 Uiso 1 1 calc R U . . .
C31 C 0.8466(2) 0.43092(15) 0.2362(2) 0.0458(6) Uani 1 1 d . . . . .
H31A H 0.9038 0.3977 0.2717 0.069 Uiso 1 1 calc R U . . .
H31B H 0.8537 0.4928 0.2497 0.069 Uiso 1 1 calc R U . . .
H31C H 0.8632 0.4221 0.1795 0.069 Uiso 1 1 calc R U . . .
C32 C 0.2556(2) 0.09719(17) 0.45230(14) 0.0367(5) Uani 1 1 d . . . . .
H32A H 0.1866 0.0906 0.4129 0.055 Uiso 1 1 calc R U . . .
H32B H 0.2293 0.1179 0.5040 0.055 Uiso 1 1 calc R U . . .
H32C H 0.2955 0.0409 0.4605 0.055 Uiso 1 1 calc R U . . .
Cl1 Cl 0.39067(4) 0.31767(3) 0.16434(4) 0.03386(12) Uani 1 1 d . . . . .
Cl2 Cl 0.51911(5) 0.31308(3) 0.36944(3) 0.03434(12) Uani 1 1 d . . . . .
Zr1 Zr 0.51631(2) 0.22083(2) 0.24842(2) 0.01782(5) Uani 1 1 d . . . . .

loop_
_atom_site_aniso_label
_atom_site_aniso_U_11
_atom_site_aniso_U_22
_atom_site_aniso_U_33
_atom_site_aniso_U_23
_atom_site_aniso_U_13
_atom_site_aniso_U_12
C1 0.0189(8) 0.0309(9) 0.0218(9) 0.0018(7) 0.0030(7) 0.0013(7)
C2 0.0171(8) 0.0324(10) 0.0295(10) 0.0097(8) 0.0052(7) 0.0041(7)
C3 0.0176(8) 0.0245(9) 0.0357(11) 0.0036(8) 0.0065(8) 0.0002(7)
C4 0.0165(8) 0.0323(10) 0.0285(10) -0.0045(8) 0.0005(7) -0.0035(7)
C5 0.0158(8) 0.0399(11) 0.0259(10) 0.0050(8) 0.0029(7) 0.0002(7)
C6 0.0174(8) 0.0298(9) 0.0322(10) 0.0076(8) 0.0083(8) 0.0048(7)
C7 0.0207(8) 0.0243(9) 0.0296(10) 0.0005(8) 0.0077(7) 0.0023(7)
C8 0.0152(7) 0.0255(9) 0.0219(9) 0.0002(7) 0.0025(7) 0.0002(7)
C9 0.0161(8) 0.0215(8) 0.0278(9) 0.0001(7) 0.0032(7) -0.0008(6)
C10 0.0317(11) 0.0457(12) 0.0373(12) 0.0201(10) 0.0092(9) 0.0072(9)
C11 0.0254(10) 0.0217(9) 0.0560(14) 0.0036(9) 0.0101(9) 0.0024(7)
C12 0.0364(12) 0.0415(12) 0.0378(12) -0.0101(10) -0.0078(9) -0.0033(9)
C13 0.0257(10) 0.0627(15) 0.0326(12) 0.0064(11) -0.0052(9) 0.0050(10)
C14 0.0303(11) 0.0391(12) 0.0452(13) 0.0163(10) 0.0100(10) 0.0131(9)
C15 0.0340(11) 0.0293(10) 0.0402(12) -0.0059(9) 0.0073(9) 0.0050(8)
C16 0.0186(8) 0.0186(8) 0.0210(9) 0.0005(7) 0.0022(7) -0.0014(6)
C17 0.0186(8) 0.0189(8) 0.0190(8) 0.0020(7) 0.0014(7) -0.0026(6)
C18 0.0192(8) 0.0218(8) 0.0185(8) 0.0008(7) 0.0009(7) -0.0025(6)
C19 0.0199(8) 0.0239(8) 0.0252(9) 0.0034(7) 0.0030(7) -0.0001(7)
C20 0.0230(9) 0.0312(10) 0.0285(10) 0.0060(8) -0.0029(8) 0.0012(7)
C21 0.0307(10) 0.0341(10) 0.0223(10) 0.0012(8) -0.0044(8) -0.0019(8)
C22 0.0283(9) 0.0252(9) 0.0178(8) 0.0006(7) 0.0005(7) -0.0012(7)
C23 0.0198(8) 0.0206(8) 0.0208(9) 0.0015(7) 0.0015(7) -0.0009(6)
C24 0.0184(8) 0.0205(8) 0.0193(9) 0.0010(7) 0.0015(7) -0.0017(6)
C25 0.0217(8) 0.0277(9) 0.0215(9) 0.0039(7) -0.0003(7) 0.0001(7)
C26 0.0235(9) 0.0342(10) 0.0197(9) -0.0014(8) 0.0033(7) -0.0016(8)
C27 0.0272(10) 0.0368(11) 0.0336(11) 0.0021(9) 0.0056(8) 0.0102(8)
C28 0.0266(10) 0.0585(15) 0.0409(13) 0.0038(12) -0.0085(9) 0.0090(10)
C29 0.0454(13) 0.0643(16) 0.0276(11) -0.0011(11) -0.0138(10) 0.0082(12)
C30 0.0385(11) 0.0384(11) 0.0212(10) -0.0050(8) 0.0028(8) 0.0021(9)
C31 0.0307(11) 0.0285(11) 0.080(2) -0.0003(11) 0.0164(12) -0.0064(9)
C32 0.0328(11) 0.0503(13) 0.0283(11) 0.0059(10) 0.0100(9) -0.0056(10)
Cl1 0.0221(2) 0.0301(2) 0.0493(3) 0.0182(2) 0.0025(2) 0.00388(17)
Cl2 0.0364(3) 0.0318(2) 0.0366(3) -0.0139(2) 0.0141(2) -0.01076(19)
Zr1 0.01597(7) 0.01780(7) 0.01985(8) 0.00125(6) 0.00250(5) 0.00043(5)

loop_
_atom_type_symbol
_atom_type_description
_atom_type_scat_dispersion_real
_atom_type_scat_dispersion_imag
_atom_type_scat_source
C C 0.0181 0.0091 'International Tables Vol C Tables 4.2.6.8 and 6.1.1.4'
H H 0.0000 0.0000 'International Tables Vol C Tables 4.2.6.8 and 6.1.1.4'
Cl Cl 0.3639 0.7018 'International Tables Vol C Tables 4.2.6.8 and 6.1.1.4'
Zr Zr -0.1862 2.2449 'International Tables Vol C Tables 4.2.6.8 and 6.1.1.4'

loop_
_geom_angle_atom_site_label_1
_geom_angle_atom_site_label_2
_geom_angle_atom_site_label_3
_geom_angle
_geom_angle_site_symmetry_1
_geom_angle_site_symmetry_3
_geom_angle_publ_flag
C2 C1 C8 107.53(18) . . ?
C2 C1 Zr1 76.23(11) . . ?
C8 C1 Zr1 77.82(10) . . ?
C2 C1 H1 126.2 . . ?
C8 C1 H1 126.2 . . ?
Zr1 C1 H1 112.3 . . ?
C1 C2 C3 109.43(18) . . ?
C1 C2 C10 123.9(2) . . ?
C3 C2 C10 126.6(2) . . ?
C1 C2 Zr1 71.33(11) . . ?
C3 C2 Zr1 72.84(11) . . ?
C10 C2 Zr1 125.10(13) . . ?
C2 C3 C9 107.24(17) . . ?
C2 C3 C11 122.62(19) . . ?
C9 C3 C11 129.2(2) . . ?
C2 C3 Zr1 74.93(11) . . ?
C9 C3 Zr1 75.61(10) . . ?
C11 C3 Zr1 123.95(13) . . ?
C5 C4 C9 117.78(18) . . ?
C5 C4 C12 121.13(19) . . ?
C9 C4 C12 121.06(19) . . ?
C4 C5 C6 122.06(18) . . ?
C4 C5 C13 120.3(2) . . ?
C6 C5 C13 117.7(2) . . ?
C7 C6 C5 121.14(18) . . ?
C7 C6 C14 119.1(2) . . ?
C5 C6 C14 119.7(2) . . ?
C6 C7 C8 117.80(18) . . ?
C6 C7 C15 122.54(18) . . ?
C8 C7 C15 119.56(19) . . ?
C7 C8 C9 121.75(18) . . ?
C7 C8 C1 130.08(18) . . ?
C9 C8 C1 107.84(16) . . ?
C7 C8 Zr1 127.92(12) . . ?
C9 C8 Zr1 73.37(10) . . ?
C1 C8 Zr1 69.45(10) . . ?
C8 C9 C4 119.22(17) . . ?
C8 C9 C3 107.23(17) . . ?
C4 C9 C3 133.42(18) . . ?
C8 C9 Zr1 74.63(10) . . ?
C4 C9 Zr1 122.70(12) . . ?
C3 C9 Zr1 71.32(10) . . ?
C2 C10 H10A 109.5 . . ?
C2 C10 H10B 109.5 . . ?
H10A C10 H10B 109.5 . . ?
C2 C10 H10C 109.5 . . ?
H10A C10 H10C 109.5 . . ?
H10B C10 H10C 109.5 . . ?
C3 C11 C31 111.98(17) . . ?
C3 C11 H11A 109.2 . . ?
C31 C11 H11A 109.2 . . ?
C3 C11 H11B 109.2 . . ?
C31 C11 H11B 109.2 . . ?
H11A C11 H11B 107.9 . . ?
C4 C12 H12A 109.5 . . ?
C4 C12 H12B 109.5 . . ?
H12A C12 H12B 109.5 . . ?
C4 C12 H12C 109.5 . . ?
H12A C12 H12C 109.5 . . ?
H12B C12 H12C 109.5 . . ?
C5 C13 H13A 109.5 . . ?
C5 C13 H13B 109.5 . . ?
H13A C13 H13B 109.5 . . ?
C5 C13 H13C 109.5 . . ?
H13A C13 H13C 109.5 . . ?
H13B C13 H13C 109.5 . . ?
C6 C14 H14A 109.5 . . ?
C6 C14 H14B 109.5 . . ?
H14A C14 H14B 109.5 . . ?
C6 C14 H14C 109.5 . . ?
H14A C14 H14C 109.5 . . ?
H14B C14 H14C 109.5 . . ?
C7 C15 H15A 109.5 . . ?
C7 C15 H15B 109.5 . . ?
H15A C15 H15B 109.5 . . ?
C7 C15 H15C 109.5 . . ?
H15A C15 H15C 109.5 . . ?
H15B C15 H15C 109.5 . . ?
C17 C16 C23 107.75(15) . . ?
C17 C16 Zr1 75.88(10) . . ?
C23 C16 Zr1 77.91(10) . . ?
C17 C16 H16 126.1 . . ?
C23 C16 H16 126.1 . . ?
Zr1 C16 H16 112.6 . . ?
C16 C17 C18 108.96(16) . . ?
C16 C17 C25 126.13(16) . . ?
C18 C17 C25 124.84(16) . . ?
C16 C17 Zr1 70.82(10) . . ?
C18 C17 Zr1 76.88(10) . . ?
C25 C17 Zr1 120.97(12) . . ?
C17 C18 C24 107.46(15) . . ?
C17 C18 C26 122.59(17) . . ?
C24 C18 C26 128.98(16) . . ?
C17 C18 Zr1 70.78(10) . . ?
C24 C18 Zr1 76.00(10) . . ?
C26 C18 Zr1 127.28(12) . . ?
C20 C19 C24 117.86(17) . . ?
C20 C19 C27 121.64(18) . . ?
C24 C19 C27 120.45(18) . . ?
C19 C20 C21 121.76(18) . . ?
C19 C20 C28 119.6(2) . . ?
C21 C20 C28 118.66(19) . . ?
C22 C21 C20 121.58(18) . . ?
C22 C21 C29 119.6(2) . . ?
C20 C21 C29 118.8(2) . . ?
C21 C22 C23 117.50(18) . . ?
C21 C22 C30 123.41(18) . . ?
C23 C22 C30 119.07(18) . . ?
C16 C23 C22 130.49(17) . . ?
C16 C23 C24 108.22(16) . . ?
C22 C23 C24 121.26(17) . . ?
C16 C23 Zr1 69.04(10) . . ?
C22 C23 Zr1 121.52(12) . . ?
C24 C23 Zr1 77.17(10) . . ?
C23 C24 C19 119.86(17) . . ?
C23 C24 C18 107.46(15) . . ?
C19 C24 C18 132.58(17) . . ?
C23 C24 Zr1 70.88(10) . . ?
C19 C24 Zr1 125.05(12) . . ?
C18 C24 Zr1 71.97(10) . . ?
C17 C25 H25A 109.5 . . ?
C17 C25 H25B 109.5 . . ?
H25A C25 H25B 109.5 . . ?
C17 C25 H25C 109.5 . . ?
H25A C25 H25C 109.5 . . ?
H25B C25 H25C 109.5 . . ?
C18 C26 C32 111.27(17) . . ?
C18 C26 H26A 109.4 . . ?
C32 C26 H26A 109.4 . . ?
C18 C26 H26B 109.4 . . ?
C32 C26 H26B 109.4 . . ?
H26A C26 H26B 108.0 . . ?
C19 C27 H27A 109.5 . . ?
C19 C27 H27B 109.5 . . ?
H27A C27 H27B 109.5 . . ?
C19 C27 H27C 109.5 . . ?
H27A C27 H27C 109.5 . . ?
H27B C27 H27C 109.5 . . ?
C20 C28 H28A 109.5 . . ?
C20 C28 H28B 109.5 . . ?
H28A C28 H28B 109.5 . . ?
C20 C28 H28C 109.5 . . ?
H28A C28 H28C 109.5 . . ?
H28B C28 H28C 109.5 . . ?
C21 C29 H29A 109.5 . . ?
C21 C29 H29B 109.5 . . ?
H29A C29 H29B 109.5 . . ?
C21 C29 H29C 109.5 . . ?
H29A C29 H29C 109.5 . . ?
H29B C29 H29C 109.5 . . ?
C22 C30 H30A 109.5 . . ?
C22 C30 H30B 109.5 . . ?
H30A C30 H30B 109.5 . . ?
C22 C30 H30C 109.5 . . ?
H30A C30 H30C 109.5 . . ?
H30B C30 H30C 109.5 . . ?
C11 C31 H31A 109.5 . . ?
C11 C31 H31B 109.5 . . ?
H31A C31 H31B 109.5 . . ?
C11 C31 H31C 109.5 . . ?
H31A C31 H31C 109.5 . . ?
H31B C31 H31C 109.5 . . ?
C26 C32 H32A 109.5 . . ?
C26 C32 H32B 109.5 . . ?
H32A C32 H32B 109.5 . . ?
C26 C32 H32C 109.5 . . ?
H32A C32 H32C 109.5 . . ?
H32B C32 H32C 109.5 . . ?
Cl1 Zr1 C16 117.82(4) . . ?
Cl1 Zr1 Cl2 94.68(2) . . ?
C16 Zr1 Cl2 126.97(4) . . ?
Cl1 Zr1 C1 98.65(5) . . ?
C16 Zr1 C1 83.15(6) . . ?
Cl2 Zr1 C1 134.83(5) . . ?
Cl1 Zr1 C17 132.52(4) . . ?
C16 Zr1 C17 33.30(6) . . ?
Cl2 Zr1 C17 93.78(4) . . ?
C1 Zr1 C17 107.68(6) . . ?
Cl1 Zr1 C3 93.88(5) . . ?
C16 Zr1 C3 131.27(6) . . ?
Cl2 Zr1 C3 81.66(5) . . ?
C1 Zr1 C3 54.62(6) . . ?
C17 Zr1 C3 133.59(6) . . ?
Cl1 Zr1 C2 79.09(4) . . ?
C16 Zr1 C2 115.13(6) . . ?
Cl2 Zr1 C2 111.19(5) . . ?
C1 Zr1 C2 32.43(7) . . ?
C17 Zr1 C2 138.89(6) . . ?
C3 Zr1 C2 32.23(7) . . ?
Cl1 Zr1 C23 85.59(4) . . ?
C16 Zr1 C23 33.05(6) . . ?
Cl2 Zr1 C23 129.07(4) . . ?
C1 Zr1 C23 94.99(6) . . ?
C17 Zr1 C23 53.97(6) . . ?
C3 Zr1 C23 149.25(6) . . ?
C2 Zr1 C23 118.74(6) . . ?
Cl1 Zr1 C18 105.55(4) . . ?
C16 Zr1 C18 54.63(6) . . ?
Cl2 Zr1 C18 77.85(4) . . ?
C1 Zr1 C18 137.40(6) . . ?
C17 Zr1 C18 32.33(6) . . ?
C3 Zr1 C18 152.69(6) . . ?
C2 Zr1 C18 169.75(6) . . ?
C23 Zr1 C18 53.56(6) . . ?
Cl1 Zr1 C9 126.80(4) . . ?
C16 Zr1 C9 104.39(6) . . ?
Cl2 Zr1 C9 83.41(4) . . ?
C1 Zr1 C9 54.31(6) . . ?
C17 Zr1 C9 100.56(6) . . ?
C3 Zr1 C9 33.07(6) . . ?
C2 Zr1 C9 53.37(6) . . ?
C23 Zr1 C9 134.96(6) . . ?
C18 Zr1 C9 125.50(6) . . ?
Cl1 Zr1 C8 130.02(4) . . ?
C16 Zr1 C8 77.59(6) . . ?
Cl2 Zr1 C8 113.51(4) . . ?
C1 Zr1 C8 32.73(6) . . ?
C17 Zr1 C8 87.66(6) . . ?
C3 Zr1 C8 53.84(6) . . ?
C2 Zr1 C8 52.94(6) . . ?
C23 Zr1 C8 104.18(6) . . ?
C18 Zr1 C8 119.77(6) . . ?
C9 Zr1 C8 32.00(6) . . ?
Cl1 Zr1 C24 79.35(4) . . ?
C16 Zr1 C24 54.07(6) . . ?
Cl2 Zr1 C24 97.99(4) . . ?
C1 Zr1 C24 126.81(6) . . ?
C17 Zr1 C24 53.21(6) . . ?
C3 Zr1 C24 173.18(6) . . ?
C2 Zr1 C24 144.81(6) . . ?
C23 Zr1 C24 31.95(6) . . ?
C18 Zr1 C24 32.02(6) . . ?
C9 Zr1 C24 153.75(6) . . ?
C8 Zr1 C24 131.65(6) . . ?

loop_
_geom_bond_atom_site_label_1
_geom_bond_atom_site_label_2
_geom_bond_distance
_geom_bond_site_symmetry_2
_geom_bond_publ_flag
C1 C2 1.411(3) . ?
C1 C8 1.439(3) . ?
C1 Zr1 2.4925(18) . ?
C1 H1 0.9500 . ?
C2 C3 1.411(3) . ?
C2 C10 1.501(3) . ?
C2 Zr1 2.5553(18) . ?
C3 C9 1.456(3) . ?
C3 C11 1.506(3) . ?
C3 Zr1 2.5286(18) . ?
C4 C5 1.387(3) . ?
C4 C9 1.433(3) . ?
C4 C12 1.510(3) . ?
C5 C6 1.436(3) . ?
C5 C13 1.513(3) . ?
C6 C7 1.372(3) . ?
C6 C14 1.510(3) . ?
C7 C8 1.424(3) . ?
C7 C15 1.515(3) . ?
C8 C9 1.430(3) . ?
C8 Zr1 2.6019(17) . ?
C9 Zr1 2.5855(17) . ?
C10 H10A 0.9800 . ?
C10 H10B 0.9800 . ?
C10 H10C 0.9800 . ?
C11 C31 1.527(3) . ?
C11 H11A 0.9900 . ?
C11 H11B 0.9900 . ?
C12 H12A 0.9800 . ?
C12 H12B 0.9800 . ?
C12 H12C 0.9800 . ?
C13 H13A 0.9800 . ?
C13 H13B 0.9800 . ?
C13 H13C 0.9800 . ?
C14 H14A 0.9800 . ?
C14 H14B 0.9800 . ?
C14 H14C 0.9800 . ?
C15 H15A 0.9800 . ?
C15 H15B 0.9800 . ?
C15 H15C 0.9800 . ?
C16 C17 1.418(3) . ?
C16 C23 1.425(3) . ?
C16 Zr1 2.4404(17) . ?
C16 H16 0.9500 . ?
C17 C18 1.419(2) . ?
C17 C25 1.501(3) . ?
C17 Zr1 2.5058(17) . ?
C18 C24 1.441(3) . ?
C18 C26 1.503(2) . ?
C18 Zr1 2.5844(17) . ?
C19 C20 1.379(3) . ?
C19 C24 1.432(3) . ?
C19 C27 1.507(3) . ?
C20 C21 1.439(3) . ?
C20 C28 1.514(3) . ?
C21 C22 1.377(3) . ?
C21 C29 1.518(3) . ?
C22 C23 1.429(3) . ?
C22 C30 1.513(3) . ?
C23 C24 1.431(3) . ?
C23 Zr1 2.5554(18) . ?
C24 Zr1 2.6371(17) . ?
C25 H25A 0.9800 . ?
C25 H25B 0.9800 . ?
C25 H25C 0.9800 . ?
C26 C32 1.526(3) . ?
C26 H26A 0.9900 . ?
C26 H26B 0.9900 . ?
C27 H27A 0.9800 . ?
C27 H27B 0.9800 . ?
C27 H27C 0.9800 . ?
C28 H28A 0.9800 . ?
C28 H28B 0.9800 . ?
C28 H28C 0.9800 . ?
C29 H29A 0.9800 . ?
C29 H29B 0.9800 . ?
C29 H29C 0.9800 . ?
C30 H30A 0.9800 . ?
C30 H30B 0.9800 . ?
C30 H30C 0.9800 . ?
C31 H31A 0.9800 . ?
C31 H31B 0.9800 . ?
C31 H31C 0.9800 . ?
C32 H32A 0.9800 . ?
C32 H32B 0.9800 . ?
C32 H32C 0.9800 . ?
Cl1 Zr1 2.4184(5) . ?
Cl2 Zr1 2.4515(5) . ?

loop_
_geom_torsion_atom_site_label_1
_geom_torsion_atom_site_label_2
_geom_torsion_atom_site_label_3
_geom_torsion_atom_site_label_4
_geom_torsion
_geom_torsion_site_symmetry_1
_geom_torsion_site_symmetry_2
_geom_torsion_site_symmetry_3
_geom_torsion_site_symmetry_4
_geom_torsion_publ_flag
C8 C1 C2 C3 -8.9(2) . . . . ?
Zr1 C1 C2 C3 63.30(13) . . . . ?
C8 C1 C2 C10 167.49(17) . . . . ?
Zr1 C1 C2 C10 -120.29(18) . . . . ?
C8 C1 C2 Zr1 -72.23(12) . . . . ?
C1 C2 C3 C9 7.0(2) . . . . ?
C10 C2 C3 C9 -169.31(17) . . . . ?
Zr1 C2 C3 C9 69.33(12) . . . . ?
C1 C2 C3 C11 176.70(17) . . . . ?
C10 C2 C3 C11 0.4(3) . . . . ?
Zr1 C2 C3 C11 -120.95(18) . . . . ?
C1 C2 C3 Zr1 -62.35(13) . . . . ?
C10 C2 C3 Zr1 121.36(19) . . . . ?
C9 C4 C5 C6 0.2(3) . . . . ?
C12 C4 C5 C6 -177.74(18) . . . . ?
C9 C4 C5 C13 179.83(17) . . . . ?
C12 C4 C5 C13 1.9(3) . . . . ?
C4 C5 C6 C7 -3.3(3) . . . . ?
C13 C5 C6 C7 177.02(18) . . . . ?
C4 C5 C6 C14 177.70(17) . . . . ?
C13 C5 C6 C14 -2.0(3) . . . . ?
C5 C6 C7 C8 2.0(3) . . . . ?
C14 C6 C7 C8 -179.07(17) . . . . ?
C5 C6 C7 C15 178.34(18) . . . . ?
C14 C6 C7 C15 -2.7(3) . . . . ?
C6 C7 C8 C9 2.4(3) . . . . ?
C15 C7 C8 C9 -174.09(17) . . . . ?
C6 C7 C8 C1 174.99(18) . . . . ?
C15 C7 C8 C1 -1.5(3) . . . . ?
C6 C7 C8 Zr1 -90.8(2) . . . . ?
C15 C7 C8 Zr1 92.7(2) . . . . ?
C2 C1 C8 C7 -166.03(18) . . . . ?
Zr1 C1 C8 C7 122.84(19) . . . . ?
C2 C1 C8 C9 7.3(2) . . . . ?
Zr1 C1 C8 C9 -63.78(12) . . . . ?
C2 C1 C8 Zr1 71.13(13) . . . . ?
C7 C8 C9 C4 -5.5(3) . . . . ?
C1 C8 C9 C4 -179.53(16) . . . . ?
Zr1 C8 C9 C4 119.22(16) . . . . ?
C7 C8 C9 C3 170.95(16) . . . . ?
C1 C8 C9 C3 -3.09(19) . . . . ?
Zr1 C8 C9 C3 -64.34(12) . . . . ?
C7 C8 C9 Zr1 -124.71(16) . . . . ?
C1 C8 C9 Zr1 61.25(12) . . . . ?
C5 C4 C9 C8 4.0(3) . . . . ?
C12 C4 C9 C8 -178.03(18) . . . . ?
C5 C4 C9 C3 -171.27(19) . . . . ?
C12 C4 C9 C3 6.7(3) . . . . ?
C5 C4 C9 Zr1 93.94(18) . . . . ?
C12 C4 C9 Zr1 -88.1(2) . . . . ?
C2 C3 C9 C8 -2.3(2) . . . . ?
C11 C3 C9 C8 -171.12(18) . . . . ?
Zr1 C3 C9 C8 66.56(12) . . . . ?
C2 C3 C9 C4 173.42(19) . . . . ?
C11 C3 C9 C4 4.6(3) . . . . ?
Zr1 C3 C9 C4 -117.7(2) . . . . ?
C2 C3 C9 Zr1 -68.86(13) . . . . ?
C11 C3 C9 Zr1 122.3(2) . . . . ?
C2 C3 C11 C31 -91.3(3) . . . . ?
C9 C3 C11 C31 76.0(3) . . . . ?
Zr1 C3 C11 C31 175.31(17) . . . . ?
C23 C16 C17 C18 -4.0(2) . . . . ?
Zr1 C16 C17 C18 68.07(12) . . . . ?
C23 C16 C17 C25 173.02(16) . . . . ?
Zr1 C16 C17 C25 -114.88(17) . . . . ?
C23 C16 C17 Zr1 -72.11(12) . . . . ?
C16 C17 C18 C24 3.7(2) . . . . ?
C25 C17 C18 C24 -173.43(16) . . . . ?
Zr1 C17 C18 C24 67.78(12) . . . . ?
C16 C17 C18 C26 173.31(16) . . . . ?
C25 C17 C18 C26 -3.8(3) . . . . ?
Zr1 C17 C18 C26 -122.58(17) . . . . ?
C16 C17 C18 Zr1 -64.11(12) . . . . ?
C25 C17 C18 Zr1 118.79(17) . . . . ?
C24 C19 C20 C21 -4.7(3) . . . . ?
C27 C19 C20 C21 172.65(19) . . . . ?
C24 C19 C20 C28 175.65(19) . . . . ?
C27 C19 C20 C28 -7.0(3) . . . . ?
C19 C20 C21 C22 2.5(3) . . . . ?
C28 C20 C21 C22 -177.8(2) . . . . ?
C19 C20 C21 C29 -176.4(2) . . . . ?
C28 C20 C21 C29 3.3(3) . . . . ?
C20 C21 C22 C23 1.5(3) . . . . ?
C29 C21 C22 C23 -179.7(2) . . . . ?
C20 C21 C22 C30 179.69(19) . . . . ?
C29 C21 C22 C30 -1.5(3) . . . . ?
C17 C16 C23 C22 -175.15(18) . . . . ?
Zr1 C16 C23 C22 114.1(2) . . . . ?
C17 C16 C23 C24 2.8(2) . . . . ?
Zr1 C16 C23 C24 -67.88(12) . . . . ?
C17 C16 C23 Zr1 70.70(12) . . . . ?
C21 C22 C23 C16 174.67(19) . . . . ?
C30 C22 C23 C16 -3.6(3) . . . . ?
C21 C22 C23 C24 -3.1(3) . . . . ?
C30 C22 C23 C24 178.64(17) . . . . ?
C21 C22 C23 Zr1 -96.95(19) . . . . ?
C30 C22 C23 Zr1 84.8(2) . . . . ?
C16 C23 C24 C19 -177.35(16) . . . . ?
C22 C23 C24 C19 0.8(3) . . . . ?
Zr1 C23 C24 C19 120.12(16) . . . . ?
C16 C23 C24 C18 -0.58(19) . . . . ?
C22 C23 C24 C18 177.62(16) . . . . ?
Zr1 C23 C24 C18 -63.11(12) . . . . ?
C16 C23 C24 Zr1 62.53(12) . . . . ?
C22 C23 C24 Zr1 -119.28(17) . . . . ?
C20 C19 C24 C23 3.0(3) . . . . ?
C27 C19 C24 C23 -174.35(17) . . . . ?
C20 C19 C24 C18 -172.79(19) . . . . ?
C27 C19 C24 C18 9.8(3) . . . . ?
C20 C19 C24 Zr1 89.7(2) . . . . ?
C27 C19 C24 Zr1 -87.7(2) . . . . ?
C17 C18 C24 C23 -1.89(19) . . . . ?
C26 C18 C24 C23 -170.65(18) . . . . ?
Zr1 C18 C24 C23 62.39(12) . . . . ?
C17 C18 C24 C19 174.31(19) . . . . ?
C26 C18 C24 C19 5.5(3) . . . . ?
Zr1 C18 C24 C19 -121.4(2) . . . . ?
C17 C18 C24 Zr1 -64.28(12) . . . . ?
C26 C18 C24 Zr1 126.96(19) . . . . ?
C17 C18 C26 C32 -90.3(2) . . . . ?
C24 C18 C26 C32 77.0(3) . . . . ?
Zr1 C18 C26 C32 179.96(14) . . . . ?
